data_4003519
loop_
_publ_author_name
'Kaur, Aman Preet'
'Harris, Oliver C.'
'Attanayake, N. Harsha'
'Liang, Zhiming'
'Parkin, Sean R.'
'Tang, Maureen H.'
'Odom, Susan A.'

_publ_section_title
;
 Quantifying Environmental Effects on the Solution and Solid-State
 Stability of a Phenothiazine Radical Cation
;
_journal_name_full 'Chemistry of Materials'
_journal_paper_doi 10.1021/acs.chemmater.9b05345
_journal_year 2020
_chemical_formula_moiety 'C17 H19 N O2 S, F6 P'
_chemical_formula_sum 'C17 H19 F6 N O2 P S'
_chemical_formula_weight 446.36
_space_group_crystal_system monoclinic
_space_group_IT_number 14
_space_group_name_Hall '-P 2yn'
_space_group_name_H-M_alt 'P 1 21/n 1'
_atom_sites_solution_hydrogens difmap
_atom_sites_solution_primary direct
_atom_sites_solution_secondary difmap
_audit_creation_method SHELXL-2018/3
_cell_angle_alpha 90
_cell_angle_beta 92.993(1)
_cell_angle_gamma 90
_cell_formula_units_Z 4
_cell_length_a 11.2329(4)
_cell_length_b 6.7550(2)
_cell_length_c 24.0196(9)
_cell_measurement_reflns_used 9849
_cell_measurement_temperature 90.0(2)
_cell_measurement_theta_max 27.43
_cell_measurement_theta_min 3.05
_cell_volume 1820.08(11)
_computing_cell_refinement '<i>APEX3</i> (Bruker-AXS, 2016)'
_computing_data_collection '<i>APEX3</i> (Bruker-AXS, 2016)'
_computing_data_reduction '<i>APEX3</i> (Bruker-AXS, 2016)'
_computing_molecular_graphics '<i>XP in SHELXTL</i> (Sheldrick, 2008)'
_computing_publication_material '<i>SHELX</i> (Sheldrick, 2008) and <i>CIFFIX</i> (Parkin, 2013)'
_computing_structure_refinement '<i>SHELXL-2018/3</i> (Sheldrick, 2015b)'
_computing_structure_solution '<i>SHELXT</i> (Sheldrick, 2015a)'
_diffrn_ambient_temperature 90.0(2)
_diffrn_detector_area_resol_mean 7.41
_diffrn_measured_fraction_theta_full 0.999
_diffrn_measured_fraction_theta_max 0.998
_diffrn_measurement_device_type 'Bruker D8 Venture dual source'
_diffrn_measurement_method '\f and \w scans'
_diffrn_radiation_type MoK\a
_diffrn_radiation_wavelength 0.71073
_diffrn_reflns_av_R_equivalents 0.0349
_diffrn_reflns_av_unetI/netI 0.0223
_diffrn_reflns_Laue_measured_fraction_full 0.999
_diffrn_reflns_Laue_measured_fraction_max 0.998
_diffrn_reflns_limit_h_max 14
_diffrn_reflns_limit_h_min -14
_diffrn_reflns_limit_k_max 8
_diffrn_reflns_limit_k_min -8
_diffrn_reflns_limit_l_max 31
_diffrn_reflns_limit_l_min -31
_diffrn_reflns_number 27766
_diffrn_reflns_point_group_measured_fraction_full 0.999
_diffrn_reflns_point_group_measured_fraction_max 0.998
_diffrn_reflns_theta_full 25.242
_diffrn_reflns_theta_max 27.486
_diffrn_reflns_theta_min 3.050
_diffrn_source microsource
_exptl_absorpt_coefficient_mu 0.339
_exptl_absorpt_correction_T_max 0.942
_exptl_absorpt_correction_T_min 0.879
_exptl_absorpt_correction_type multi-scan
_exptl_absorpt_process_details '<i>SADABS</i> (Krause et al., 2015)'
_exptl_crystal_colour 'dark green'
_exptl_crystal_density_diffrn 1.629
_exptl_crystal_description block
_exptl_crystal_F_000 916
_exptl_crystal_size_max 0.200
_exptl_crystal_size_mid 0.150
_exptl_crystal_size_min 0.100
_refine_diff_density_max 0.654
_refine_diff_density_min -0.542
_refine_diff_density_rms 0.062
_refine_ls_extinction_method none
_refine_ls_goodness_of_fit_ref 1.057
_refine_ls_hydrogen_treatment constr
_refine_ls_matrix_type full
_refine_ls_number_parameters 254
_refine_ls_number_reflns 4149
_refine_ls_number_restraints 0
_refine_ls_restrained_S_all 1.057
_refine_ls_R_factor_all 0.0480
_refine_ls_R_factor_gt 0.0395
_refine_ls_shift/su_max 0.001
_refine_ls_shift/su_mean 0.000
_refine_ls_structure_factor_coef Fsqd
_refine_ls_weighting_details 'w=1/[\s^2^(Fo^2^)+(0.0402P)^2^+2.1029P] where P=(Fo^2^+2Fc^2^)/3'
_refine_ls_weighting_scheme calc
_refine_ls_wR_factor_gt 0.0938
_refine_ls_wR_factor_ref 0.0995
_reflns_Friedel_coverage 0.000
_reflns_number_gt 3593
_reflns_number_total 4149
_reflns_threshold_expression 'I > 2\s(I)'
_cod_data_source_file cm9b05345_si_002.cif
_cod_data_source_block m19182
_cod_original_sg_symbol_H-M 'P 21/n'
_cod_database_code 4003519
_shelx_shelxl_version_number 2018/3
_shelx_space_group_comment
; 
The symmetry employed for this shelxl refinement is uniquely defined 
by the following loop, which should always be used as a source of 
symmetry information in preference to the above space-group names. 
They are only intended as comments. 
;
_shelx_estimated_absorpt_t_min 0.935
_shelx_estimated_absorpt_t_max 0.967
_exptl_absorpt_special_details
; 
In addition to absorption, multi-scan techniques also correct other slowly 
varying changes in scale factor over reciprocal space, such as those caused 
by X-ray beam inhomogeneity, goniometer imperfection, crystal decomposition, 
crystal longer than the X-ray beam cross section, absorption by the crystal 
mount etc.  These account, by and large, for much of the difference between 
estimated values of Tmin and Tmax and the _exptl_absorpt_correction_ values. 
;

loop_
_space_group_symop_operation_xyz
'x, y, z'
'-x+1/2, y+1/2, -z+1/2'
'-x, -y, -z'
'x-1/2, -y-1/2, z-1/2'

loop_
_atom_site_label
_atom_site_type_symbol
_atom_site_fract_x
_atom_site_fract_y
_atom_site_fract_z
_atom_site_U_iso_or_equiv
_atom_site_adp_type
_atom_site_occupancy
_atom_site_site_symmetry_order
_atom_site_calc_flag
_atom_site_refinement_flags_posn
_atom_site_refinement_flags_adp
_atom_site_refinement_flags_occupancy
_atom_site_disorder_assembly
_atom_site_disorder_group
S1 S 0.58377(4) 0.26180(7) 0.54605(2) 0.01533(11) Uani 1 1 d . . . . .
O1 O 0.44350(12) 0.5270(2) 0.32339(5) 0.0210(3) Uani 1 1 d . . . . .
O2 O 0.57221(12) 0.8836(2) 0.29907(5) 0.0222(3) Uani 1 1 d . . . . .
N1 N 0.46428(14) 0.2611(2) 0.42504(6) 0.0156(3) Uani 1 1 d . . . . .
C1 C 0.39037(16) 0.2347(3) 0.46945(7) 0.0151(3) Uani 1 1 d . . . . .
C2 C 0.26656(17) 0.2048(3) 0.45990(8) 0.0172(4) Uani 1 1 d . . . . .
H2 H 0.232517 0.208435 0.422873 0.021 Uiso 1 1 calc R U . . .
C3 C 0.19457(17) 0.1706(3) 0.50351(8) 0.0194(4) Uani 1 1 d . . . . .
H3 H 0.111838 0.147923 0.495944 0.023 Uiso 1 1 calc R U . . .
C4 C 0.24066(17) 0.1684(3) 0.55879(8) 0.0193(4) Uani 1 1 d . . . . .
H4 H 0.189789 0.144320 0.588431 0.023 Uiso 1 1 calc R U . . .
C5 C 0.36032(17) 0.2016(3) 0.56970(8) 0.0172(4) Uani 1 1 d . . . . .
H5 H 0.392334 0.202202 0.607101 0.021 Uiso 1 1 calc R U . . .
C6 C 0.43551(16) 0.2348(3) 0.52556(7) 0.0147(3) Uani 1 1 d . . . . .
C7 C 0.64932(16) 0.3006(3) 0.48360(7) 0.0153(3) Uani 1 1 d . . . . .
C8 C 0.77323(16) 0.3291(3) 0.48780(8) 0.0182(4) Uani 1 1 d . . . . .
H8 H 0.814314 0.327829 0.523383 0.022 Uiso 1 1 calc R U . . .
C9 C 0.83536(17) 0.3589(3) 0.44088(8) 0.0211(4) Uani 1 1 d . . . . .
H9 H 0.919299 0.377256 0.443795 0.025 Uiso 1 1 calc R U . . .
C10 C 0.77404(17) 0.3619(3) 0.38864(8) 0.0213(4) Uani 1 1 d . . . . .
H10 H 0.816940 0.384209 0.356170 0.026 Uiso 1 1 calc R U . . .
C11 C 0.65286(17) 0.3331(3) 0.38350(7) 0.0177(4) Uani 1 1 d . . . . .
H11 H 0.613257 0.336791 0.347588 0.021 Uiso 1 1 calc R U . . .
C12 C 0.58609(16) 0.2978(3) 0.43098(7) 0.0150(3) Uani 1 1 d . . . . .
C13 C 0.41099(17) 0.2171(3) 0.36797(7) 0.0180(4) Uani 1 1 d . . . . .
H13A H 0.350387 0.111769 0.370995 0.022 Uiso 1 1 calc R U . . .
H13B H 0.474342 0.164832 0.344876 0.022 Uiso 1 1 calc R U . . .
C14 C 0.35324(16) 0.3930(3) 0.33832(8) 0.0192(4) Uani 1 1 d . . . . .
H14A H 0.306860 0.348080 0.304476 0.023 Uiso 1 1 calc R U . . .
H14B H 0.298051 0.459598 0.363116 0.023 Uiso 1 1 calc R U . . .
C15 C 0.39766(17) 0.6821(3) 0.28755(8) 0.0219(4) Uani 1 1 d . . . . .
H15A H 0.356124 0.781785 0.309697 0.026 Uiso 1 1 calc R U . . .
H15B H 0.339583 0.626760 0.259280 0.026 Uiso 1 1 calc R U . . .
C16 C 0.49881(18) 0.7781(3) 0.25919(8) 0.0220(4) Uani 1 1 d . . . . .
H16A H 0.546569 0.675665 0.241080 0.026 Uiso 1 1 calc R U . . .
H16B H 0.466894 0.870154 0.230018 0.026 Uiso 1 1 calc R U . . .
C17 C 0.66955(18) 0.9730(3) 0.27352(8) 0.0256(4) Uani 1 1 d . . . . .
H17A H 0.715324 0.871157 0.254943 0.038 Uiso 1 1 calc R U . . .
H17B H 0.721046 1.039195 0.301973 0.038 Uiso 1 1 calc R U . . .
H17C H 0.639634 1.070376 0.245980 0.038 Uiso 1 1 calc R U . . .
P1 P 0.06463(4) 0.83385(9) 0.35623(2) 0.02221(14) Uani 1 1 d . . . . .
F1 F 0.19807(10) 0.7920(2) 0.38057(5) 0.0325(3) Uani 1 1 d . . . . .
F2 F -0.06698(11) 0.8817(3) 0.33257(6) 0.0549(5) Uani 1 1 d . . . . .
F3 F 0.10116(11) 0.7715(2) 0.29542(5) 0.0325(3) Uani 1 1 d . . . . .
F4 F 0.02995(11) 0.8969(3) 0.41776(5) 0.0405(4) Uani 1 1 d . . . . .
F5 F 0.10399(15) 1.0575(2) 0.34480(6) 0.0453(4) Uani 1 1 d . . . . .
F6 F 0.02909(17) 0.6124(3) 0.36879(6) 0.0589(5) Uani 1 1 d . . . . .

loop_
_atom_site_aniso_label
_atom_site_aniso_U_11
_atom_site_aniso_U_22
_atom_site_aniso_U_33
_atom_site_aniso_U_23
_atom_site_aniso_U_13
_atom_site_aniso_U_12
S1 0.0157(2) 0.0174(2) 0.0128(2) 0.00216(16) -0.00002(15) -0.00007(16)
O1 0.0192(6) 0.0247(7) 0.0189(6) 0.0061(5) -0.0015(5) -0.0027(6)
O2 0.0237(7) 0.0278(8) 0.0151(6) -0.0020(5) 0.0015(5) -0.0032(6)
N1 0.0175(7) 0.0155(7) 0.0137(7) 0.0000(6) 0.0015(6) -0.0015(6)
C1 0.0175(8) 0.0122(8) 0.0157(8) 0.0005(7) 0.0018(7) -0.0006(7)
C2 0.0191(9) 0.0154(9) 0.0170(8) -0.0005(7) -0.0009(7) -0.0014(7)
C3 0.0172(9) 0.0187(9) 0.0225(9) -0.0012(7) 0.0012(7) -0.0028(7)
C4 0.0206(9) 0.0179(9) 0.0200(9) 0.0017(7) 0.0067(7) -0.0010(7)
C5 0.0212(9) 0.0159(9) 0.0145(8) 0.0016(7) 0.0020(7) 0.0002(7)
C6 0.0163(8) 0.0114(8) 0.0164(8) 0.0004(7) 0.0009(7) 0.0009(7)
C7 0.0182(8) 0.0124(8) 0.0154(8) 0.0008(6) 0.0015(7) 0.0012(7)
C8 0.0167(9) 0.0183(9) 0.0193(9) 0.0020(7) -0.0010(7) 0.0016(7)
C9 0.0156(9) 0.0228(10) 0.0249(10) 0.0029(8) 0.0026(7) 0.0018(7)
C10 0.0227(9) 0.0226(10) 0.0192(9) 0.0013(8) 0.0067(7) 0.0014(8)
C11 0.0210(9) 0.0187(9) 0.0135(8) -0.0012(7) 0.0028(7) 0.0008(7)
C12 0.0166(8) 0.0118(8) 0.0166(8) 0.0004(7) 0.0011(7) 0.0017(6)
C13 0.0195(9) 0.0218(9) 0.0126(8) -0.0030(7) 0.0002(7) -0.0031(7)
C14 0.0176(9) 0.0241(10) 0.0157(8) 0.0011(7) -0.0001(7) -0.0030(8)
C15 0.0206(9) 0.0269(10) 0.0180(9) 0.0045(8) -0.0006(7) 0.0021(8)
C16 0.0257(10) 0.0257(10) 0.0143(9) 0.0014(7) -0.0013(7) -0.0011(8)
C17 0.0234(10) 0.0316(11) 0.0219(10) -0.0038(8) 0.0036(8) -0.0004(9)
P1 0.0143(2) 0.0371(3) 0.0151(2) -0.0004(2) 0.00048(18) -0.0015(2)
F1 0.0202(6) 0.0539(9) 0.0233(6) 0.0040(6) 0.0005(5) 0.0090(6)
F2 0.0176(6) 0.1202(16) 0.0263(7) -0.0063(8) -0.0051(5) 0.0083(8)
F3 0.0299(7) 0.0503(8) 0.0178(6) -0.0051(6) 0.0049(5) -0.0043(6)
F4 0.0218(6) 0.0808(11) 0.0191(6) -0.0099(7) 0.0020(5) 0.0056(7)
F5 0.0668(10) 0.0351(8) 0.0323(7) 0.0041(6) -0.0134(7) -0.0005(7)
F6 0.0867(13) 0.0524(10) 0.0380(8) 0.0056(7) 0.0051(8) -0.0391(10)

loop_
_atom_type_symbol
_atom_type_description
_atom_type_scat_dispersion_real
_atom_type_scat_dispersion_imag
_atom_type_scat_source
C C 0.0033 0.0016 'International Tables Vol C Tables 4.2.6.8 and 6.1.1.4'
H H 0.0000 0.0000 'International Tables Vol C Tables 4.2.6.8 and 6.1.1.4'
F F 0.0171 0.0103 'International Tables Vol C Tables 4.2.6.8 and 6.1.1.4'
N N 0.0061 0.0033 'International Tables Vol C Tables 4.2.6.8 and 6.1.1.4'
O O 0.0106 0.0060 'International Tables Vol C Tables 4.2.6.8 and 6.1.1.4'
P P 0.1023 0.0942 'International Tables Vol C Tables 4.2.6.8 and 6.1.1.4'
S S 0.1246 0.1234 'International Tables Vol C Tables 4.2.6.8 and 6.1.1.4'

loop_
_geom_angle_atom_site_label_1
_geom_angle_atom_site_label_2
_geom_angle_atom_site_label_3
_geom_angle
_geom_angle_site_symmetry_1
_geom_angle_site_symmetry_3
_geom_angle_publ_flag
C6 S1 C7 102.59(9) . . ?
C14 O1 C15 112.26(14) . . ?
C17 O2 C16 110.81(14) . . ?
C12 N1 C1 124.42(15) . . ?
C12 N1 C13 118.28(14) . . ?
C1 N1 C13 116.67(15) . . ?
N1 C1 C2 120.92(16) . . ?
N1 C1 C6 121.98(16) . . ?
C2 C1 C6 117.10(16) . . ?
C3 C2 C1 120.90(17) . . ?
C3 C2 H2 119.6 . . ?
C1 C2 H2 119.6 . . ?
C2 C3 C4 121.39(17) . . ?
C2 C3 H3 119.3 . . ?
C4 C3 H3 119.3 . . ?
C5 C4 C3 119.26(17) . . ?
C5 C4 H4 120.4 . . ?
C3 C4 H4 120.4 . . ?
C4 C5 C6 120.10(17) . . ?
C4 C5 H5 119.9 . . ?
C6 C5 H5 119.9 . . ?
C5 C6 C1 121.21(17) . . ?
C5 C6 S1 114.27(14) . . ?
C1 C6 S1 124.44(14) . . ?
C8 C7 C12 120.99(16) . . ?
C8 C7 S1 115.16(14) . . ?
C12 C7 S1 123.82(14) . . ?
C9 C8 C7 120.43(17) . . ?
C9 C8 H8 119.8 . . ?
C7 C8 H8 119.8 . . ?
C8 C9 C10 119.42(17) . . ?
C8 C9 H9 120.3 . . ?
C10 C9 H9 120.3 . . ?
C11 C10 C9 121.15(17) . . ?
C11 C10 H10 119.4 . . ?
C9 C10 H10 119.4 . . ?
C10 C11 C12 120.98(17) . . ?
C10 C11 H11 119.5 . . ?
C12 C11 H11 119.5 . . ?
N1 C12 C7 122.59(16) . . ?
N1 C12 C11 120.43(16) . . ?
C7 C12 C11 116.98(16) . . ?
N1 C13 C14 114.60(15) . . ?
N1 C13 H13A 108.6 . . ?
C14 C13 H13A 108.6 . . ?
N1 C13 H13B 108.6 . . ?
C14 C13 H13B 108.6 . . ?
H13A C13 H13B 107.6 . . ?
O1 C14 C13 108.98(15) . . ?
O1 C14 H14A 109.9 . . ?
C13 C14 H14A 109.9 . . ?
O1 C14 H14B 109.9 . . ?
C13 C14 H14B 109.9 . . ?
H14A C14 H14B 108.3 . . ?
O1 C15 C16 109.34(16) . . ?
O1 C15 H15A 109.8 . . ?
C16 C15 H15A 109.8 . . ?
O1 C15 H15B 109.8 . . ?
C16 C15 H15B 109.8 . . ?
H15A C15 H15B 108.3 . . ?
O2 C16 C15 109.67(15) . . ?
O2 C16 H16A 109.7 . . ?
C15 C16 H16A 109.7 . . ?
O2 C16 H16B 109.7 . . ?
C15 C16 H16B 109.7 . . ?
H16A C16 H16B 108.2 . . ?
O2 C17 H17A 109.5 . . ?
O2 C17 H17B 109.5 . . ?
H17A C17 H17B 109.5 . . ?
O2 C17 H17C 109.5 . . ?
H17A C17 H17C 109.5 . . ?
H17B C17 H17C 109.5 . . ?
F6 P1 F2 91.22(11) . . ?
F6 P1 F3 90.27(8) . . ?
F2 P1 F3 90.29(7) . . ?
F6 P1 F5 178.29(9) . . ?
F2 P1 F5 90.39(10) . . ?
F3 P1 F5 90.31(8) . . ?
F6 P1 F1 90.24(9) . . ?
F2 P1 F1 178.38(10) . . ?
F3 P1 F1 90.40(7) . . ?
F5 P1 F1 88.14(8) . . ?
F6 P1 F4 89.96(9) . . ?
F2 P1 F4 90.54(7) . . ?
F3 P1 F4 179.13(7) . . ?
F5 P1 F4 89.43(9) . . ?
F1 P1 F4 88.76(7) . . ?

loop_
_geom_bond_atom_site_label_1
_geom_bond_atom_site_label_2
_geom_bond_distance
_geom_bond_site_symmetry_2
_geom_bond_publ_flag
S1 C6 1.7215(18) . ?
S1 C7 1.7252(18) . ?
O1 C14 1.419(2) . ?
O1 C15 1.435(2) . ?
O2 C17 1.417(2) . ?
O2 C16 1.422(2) . ?
N1 C12 1.391(2) . ?
N1 C1 1.397(2) . ?
N1 C13 1.497(2) . ?
C1 C2 1.412(2) . ?
C1 C6 1.415(2) . ?
C2 C3 1.376(3) . ?
C2 H2 0.9500 . ?
C3 C4 1.400(3) . ?
C3 H3 0.9500 . ?
C4 C5 1.374(3) . ?
C4 H4 0.9500 . ?
C5 C6 1.408(2) . ?
C5 H5 0.9500 . ?
C7 C8 1.403(3) . ?
C7 C12 1.417(2) . ?
C8 C9 1.371(3) . ?
C8 H8 0.9500 . ?
C9 C10 1.400(3) . ?
C9 H9 0.9500 . ?
C10 C11 1.374(3) . ?
C10 H10 0.9500 . ?
C11 C12 1.418(2) . ?
C11 H11 0.9500 . ?
C13 C14 1.514(3) . ?
C13 H13A 0.9900 . ?
C13 H13B 0.9900 . ?
C14 H14A 0.9900 . ?
C14 H14B 0.9900 . ?
C15 C16 1.502(3) . ?
C15 H15A 0.9900 . ?
C15 H15B 0.9900 . ?
C16 H16A 0.9900 . ?
C16 H16B 0.9900 . ?
C17 H17A 0.9800 . ?
C17 H17B 0.9800 . ?
C17 H17C 0.9800 . ?
P1 F6 1.5812(17) . ?
P1 F2 1.5891(14) . ?
P1 F3 1.5942(13) . ?
P1 F5 1.6022(16) . ?
P1 F1 1.6053(12) . ?
P1 F4 1.6054(13) . ?

loop_
_geom_torsion_atom_site_label_1
_geom_torsion_atom_site_label_2
_geom_torsion_atom_site_label_3
_geom_torsion_atom_site_label_4
_geom_torsion
_geom_torsion_site_symmetry_1
_geom_torsion_site_symmetry_2
_geom_torsion_site_symmetry_3
_geom_torsion_site_symmetry_4
_geom_torsion_publ_flag
C12 N1 C1 C2 177.74(17) . . . . ?
C13 N1 C1 C2 -11.5(2) . . . . ?
C12 N1 C1 C6 -2.9(3) . . . . ?
C13 N1 C1 C6 167.86(16) . . . . ?
N1 C1 C2 C3 177.24(17) . . . . ?
C6 C1 C2 C3 -2.2(3) . . . . ?
C1 C2 C3 C4 1.4(3) . . . . ?
C2 C3 C4 C5 0.1(3) . . . . ?
C3 C4 C5 C6 -0.8(3) . . . . ?
C4 C5 C6 C1 0.0(3) . . . . ?
C4 C5 C6 S1 -176.98(15) . . . . ?
N1 C1 C6 C5 -177.91(16) . . . . ?
C2 C1 C6 C5 1.5(3) . . . . ?
N1 C1 C6 S1 -1.3(3) . . . . ?
C2 C1 C6 S1 178.14(14) . . . . ?
C7 S1 C6 C5 -179.68(14) . . . . ?
C7 S1 C6 C1 3.48(17) . . . . ?
C6 S1 C7 C8 179.68(14) . . . . ?
C6 S1 C7 C12 -2.53(17) . . . . ?
C12 C7 C8 C9 1.3(3) . . . . ?
S1 C7 C8 C9 179.16(15) . . . . ?
C7 C8 C9 C10 0.4(3) . . . . ?
C8 C9 C10 C11 -0.8(3) . . . . ?
C9 C10 C11 C12 -0.5(3) . . . . ?
C1 N1 C12 C7 3.9(3) . . . . ?
C13 N1 C12 C7 -166.72(16) . . . . ?
C1 N1 C12 C11 -176.64(17) . . . . ?
C13 N1 C12 C11 12.8(2) . . . . ?
C8 C7 C12 N1 177.00(17) . . . . ?
S1 C7 C12 N1 -0.7(3) . . . . ?
C8 C7 C12 C11 -2.5(3) . . . . ?
S1 C7 C12 C11 179.82(14) . . . . ?
C10 C11 C12 N1 -177.42(18) . . . . ?
C10 C11 C12 C7 2.1(3) . . . . ?
C12 N1 C13 C14 -97.61(19) . . . . ?
C1 N1 C13 C14 91.08(19) . . . . ?
C15 O1 C14 C13 170.85(15) . . . . ?
N1 C13 C14 O1 70.47(19) . . . . ?
C14 O1 C15 C16 -162.28(16) . . . . ?
C17 O2 C16 C15 179.03(16) . . . . ?
O1 C15 C16 O2 -68.4(2) . . . . ?
